data_8105000
loop_
_publ_author_name
'Du, Zhong-Xiang'
'Li, Jun-Xia'
'Bai, Ruo-Fei'

_publ_section_title
;
 Crystal structure of
 catena-poly[\m2-4,4&#x2032;-bipyridine-\k2N:N&#x2032;)-tetrakis(\m2-2-((3,5,6-trichloropyridin-2-yl)oxy)acetato-\k2O:O&#x2032;)dicobalt(II)],
 C19H10Cl6CoN3O6
;
_journal_issue 1
_journal_name_full 'Zeitschrift f\"ur Kristallographie - New Crystal Structures'
_journal_page_first 15
_journal_page_last 17
_journal_paper_doi 10.1515/ncrs-2019-0434
_journal_volume 235
_journal_year 2019
_chemical_formula_moiety '0.5(C38 H20 Cl12 Co2 N6 O12)'
_chemical_formula_sum 'C19 H10 Cl6 Co N3 O6'
_chemical_formula_weight 647.93
_space_group_crystal_system tetragonal
_space_group_IT_number 82
_space_group_name_Hall 'I -4'
_space_group_name_H-M_alt 'I -4'
_atom_sites_solution_hydrogens geom
_atom_sites_solution_primary dual
_cell_angle_alpha 90
_cell_angle_beta 90
_cell_angle_gamma 90
_cell_formula_units_Z 4
_cell_length_a 13.1152(4)
_cell_length_b 13.1152(4)
_cell_length_c 14.2497(6)
_cell_measurement_reflns_used 1403
_cell_measurement_temperature 293.2(3)
_cell_measurement_theta_max 26.6720
_cell_measurement_theta_min 4.2170
_cell_volume 2451.07(15)
_computing_cell_refinement 'CrysAlisPro 1.171.39.46 (Rigaku OD, 2018)'
_computing_data_collection 'CrysAlisPro 1.171.39.46 (Rigaku OD, 2018)'
_computing_data_reduction 'CrysAlisPro 1.171.39.46 (Rigaku OD, 2018)'
_computing_molecular_graphics 'Olex2 (Dolomanov et al., 2009)'
_computing_publication_material 'Olex2 (Dolomanov et al., 2009)'
_computing_structure_refinement 'ShelXL (Sheldrick, 2015)'
_computing_structure_solution 'ShelXT (Sheldrick, 2015)'
_diffrn_ambient_temperature 293.2(3)
_diffrn_detector 'CCD plate'
_diffrn_detector_area_resol_mean 8.0584
_diffrn_detector_type EosS2
_diffrn_measured_fraction_theta_full 0.997
_diffrn_measured_fraction_theta_max 0.993
_diffrn_measurement_details
;
List of Runs (angles in degrees, time in seconds):

  # Type    Start    End  Width  t~exp~   \w     \q     \k     \f   Frames
--------------------------------------------------------------------------
  1  \w    -20.00  22.00   1.00    8.50    --  -13.80 -99.00  90.00   42
  2  \w    -51.00  17.00   1.00    8.50    --   14.82 -57.00-150.00   68
;
_diffrn_measurement_device 'four-circle diffractometer'
_diffrn_measurement_device_type 'SuperNova, Single source at offset/far, EosS2'
_diffrn_measurement_method '\w scans'
_diffrn_orient_matrix_type 'CrysAlisPro convention (1999,Acta A55,543-557)'
_diffrn_orient_matrix_UB_11 0.0478113000
_diffrn_orient_matrix_UB_12 0.0199366000
_diffrn_orient_matrix_UB_13 0.0143532000
_diffrn_orient_matrix_UB_21 -0.0096861000
_diffrn_orient_matrix_UB_22 -0.0164008000
_diffrn_orient_matrix_UB_23 0.0465756000
_diffrn_orient_matrix_UB_31 0.0233857000
_diffrn_orient_matrix_UB_32 -0.0475240000
_diffrn_orient_matrix_UB_33 -0.0100429000
_diffrn_radiation_monochromator mirror
_diffrn_radiation_probe x-ray
_diffrn_radiation_type MoK\a
_diffrn_radiation_wavelength 0.71073
_diffrn_reflns_av_R_equivalents 0.0175
_diffrn_reflns_av_unetI/netI 0.0390
_diffrn_reflns_Laue_measured_fraction_full 0.997
_diffrn_reflns_Laue_measured_fraction_max 0.993
_diffrn_reflns_limit_h_max 11
_diffrn_reflns_limit_h_min -13
_diffrn_reflns_limit_k_max 15
_diffrn_reflns_limit_k_min -14
_diffrn_reflns_limit_l_max 11
_diffrn_reflns_limit_l_min -17
_diffrn_reflns_number 2720
_diffrn_reflns_point_group_measured_fraction_full 0.814
_diffrn_reflns_point_group_measured_fraction_max 0.807
_diffrn_reflns_theta_full 25.242
_diffrn_reflns_theta_max 25.485
_diffrn_reflns_theta_min 3.606
_diffrn_source 'micro-focus sealed X-ray tube'
_diffrn_source_type 'SuperNova (Mo) X-ray Source'
_exptl_absorpt_coefficient_mu 1.396
_exptl_absorpt_correction_T_max 1.00000
_exptl_absorpt_correction_T_min 0.91653
_exptl_absorpt_correction_type multi-scan
_exptl_absorpt_process_details
;
CrysAlisPro 1.171.39.46 (Rigaku Oxford Diffraction, 2018)
Empirical absorption correction using spherical harmonics,
 implemented in SCALE3 ABSPACK scaling algorithm.
;
_exptl_crystal_colour blue
_exptl_crystal_colour_primary blue
_exptl_crystal_density_diffrn 1.756
_exptl_crystal_description block
_exptl_crystal_F_000 1288
_exptl_crystal_size_max 0.27
_exptl_crystal_size_mid 0.24
_exptl_crystal_size_min 0.2
_refine_diff_density_max 0.350
_refine_diff_density_min -0.330
_refine_diff_density_rms 0.056
_refine_ls_abs_structure_details
;
 Flack x determined using 557 quotients [(I+)-(I-)]/[(I+)+(I-)]
 (Parsons, Flack and Wagner, Acta Cryst. B69 (2013) 249-259).
;
_refine_ls_abs_structure_Flack -0.087(17)
_refine_ls_extinction_coef .
_refine_ls_extinction_method none
_refine_ls_goodness_of_fit_ref 1.048
_refine_ls_hydrogen_treatment constr
_refine_ls_matrix_type full
_refine_ls_number_parameters 160
_refine_ls_number_reflns 1844
_refine_ls_number_restraints 0
_refine_ls_restrained_S_all 1.048
_refine_ls_R_factor_all 0.0396
_refine_ls_R_factor_gt 0.0359
_refine_ls_shift/su_max 0.001
_refine_ls_shift/su_mean 0.000
_refine_ls_structure_factor_coef Fsqd
_refine_ls_weighting_details 'w=1/[\s^2^(Fo^2^)+(0.0417P)^2^+0.9515P] where P=(Fo^2^+2Fc^2^)/3'
_refine_ls_weighting_scheme calc
_refine_ls_wR_factor_gt 0.0820
_refine_ls_wR_factor_ref 0.0843
_reflns_Friedel_coverage 0.552
_reflns_Friedel_fraction_full 0.613
_reflns_Friedel_fraction_max 0.603
_reflns_number_gt 1710
_reflns_number_total 1844
_reflns_threshold_expression 'I > 2\s(I)'
_cod_data_source_file suppl_ncrs-2019-0434_suppl.cif
_cod_data_source_block ljx190512-2
_cod_original_cell_volume 2451.07(18)
_cod_database_code 8105000
_shelx_space_group_comment
;
The symmetry employed for this shelxl refinement is uniquely defined
by the following loop, which should always be used as a source of
symmetry information in preference to the above space-group names.
They are only intended as comments.
;
_shelx_estimated_absorpt_t_max 0.768
_shelx_estimated_absorpt_t_min 0.704
_reflns_odcompleteness_completeness 99.66
_reflns_odcompleteness_iscentric 1
_reflns_odcompleteness_theta 25.30
_olex2_refinement_description
;
1. Fixed Uiso
 At 1.2 times of:
  All C(H) groups, All C(H,H) groups
2.a Secondary CH2 refined with riding coordinates:
 C6(H6A,H6B)
2.b Aromatic/amide H refined with riding coordinates:
 C3(H3), C8(H8), C9(H9)
;

loop_
_space_group_symop_operation_xyz
'x, y, z'
'-x, -y, z'
'y, -x, -z'
'-y, x, -z'
'x+1/2, y+1/2, z+1/2'
'-x+1/2, -y+1/2, z+1/2'
'y+1/2, -x+1/2, -z+1/2'
'-y+1/2, x+1/2, -z+1/2'

loop_
_atom_site_label
_atom_site_type_symbol
_atom_site_fract_x
_atom_site_fract_y
_atom_site_fract_z
_atom_site_U_iso_or_equiv
_atom_site_adp_type
_atom_site_occupancy
_atom_site_site_symmetry_order
_atom_site_calc_flag
_atom_site_refinement_flags_posn
_atom_site_refinement_flags_adp
_atom_site_refinement_flags_occupancy
_atom_site_disorder_assembly
_atom_site_disorder_group
Co1 Co 0.5000 0.0000 0.65336(5) 0.0227(2) Uani 1 2 d S T P . .
Cl1 Cl 0.65160(15) 0.44725(13) 0.74168(17) 0.0810(6) Uani 1 1 d . . . . .
Cl2 Cl 0.69339(19) 0.52911(17) 0.53514(19) 0.1002(8) Uani 1 1 d . . . . .
Cl3 Cl 0.8892(2) 0.1772(2) 0.46649(16) 0.1107(9) Uani 1 1 d . . . . .
O1 O 0.8284(3) 0.1313(3) 0.6567(3) 0.0463(10) Uani 1 1 d . . . . .
O2 O 0.6397(3) 0.0498(3) 0.6623(3) 0.0423(9) Uani 1 1 d . . . . .
O3 O 0.6414(3) 0.0479(3) 0.8200(2) 0.0416(10) Uani 1 1 d . . . . .
N1 N 0.7449(4) 0.2823(4) 0.6883(3) 0.0422(12) Uani 1 1 d . . . . .
N2 N 0.5000 0.0000 0.4994(3) 0.0346(12) Uani 1 2 d S T P . .
C1 C 0.7158(5) 0.3736(5) 0.6601(5) 0.0526(15) Uani 1 1 d . . . . .
C2 C 0.7345(5) 0.4103(5) 0.5709(5) 0.0572(18) Uani 1 1 d . . . . .
C3 C 0.7882(6) 0.3494(6) 0.5101(5) 0.066(2) Uani 1 1 d . . . . .
H3 H 0.8028 0.3720 0.4498 0.080 Uiso 1 1 calc R . . . .
C4 C 0.8201(5) 0.2550(5) 0.5391(5) 0.0548(17) Uani 1 1 d . . . . .
C5 C 0.7959(4) 0.2244(5) 0.6300(4) 0.0435(15) Uani 1 1 d . . . . .
C6 C 0.7909(4) 0.0955(4) 0.7452(5) 0.0443(12) Uani 1 1 d . . . . .
H6A H 0.7981 0.1492 0.7915 0.053 Uiso 1 1 calc R . . . .
H6B H 0.8320 0.0381 0.7656 0.053 Uiso 1 1 calc R . . . .
C7 C 0.6806(4) 0.0632(4) 0.7403(4) 0.0337(11) Uani 1 1 d . . . . .
C8 C 0.4241(5) -0.0394(5) 0.4503(4) 0.0500(16) Uani 1 1 d . . . . .
H8 H 0.3691 -0.0669 0.4828 0.060 Uiso 1 1 calc R . . . .
C9 C 0.4219(5) -0.0420(6) 0.3530(4) 0.0565(17) Uani 1 1 d . . . . .
H9 H 0.3672 -0.0724 0.3223 0.068 Uiso 1 1 calc R . . . .
C10 C 0.5000 0.0000 0.3016(4) 0.0401(15) Uani 1 2 d S T P . .

loop_
_atom_site_aniso_label
_atom_site_aniso_U_11
_atom_site_aniso_U_22
_atom_site_aniso_U_33
_atom_site_aniso_U_23
_atom_site_aniso_U_13
_atom_site_aniso_U_12
Co1 0.0267(5) 0.0305(6) 0.0108(3) 0.000 0.000 -0.0001(5)
Cl1 0.0901(13) 0.0621(10) 0.0908(13) -0.0004(13) 0.0138(13) 0.0164(9)
Cl2 0.1051(17) 0.0778(14) 0.1177(19) 0.0505(14) -0.0165(15) 0.0023(13)
Cl3 0.162(2) 0.1005(17) 0.0694(13) -0.0106(13) 0.0654(15) -0.0103(16)
O1 0.042(2) 0.050(2) 0.047(2) 0.003(2) 0.009(2) -0.0044(18)
O2 0.041(2) 0.060(3) 0.0261(19) 0.000(2) -0.0028(19) -0.006(2)
O3 0.046(2) 0.054(3) 0.0244(19) 0.0001(17) -0.0018(18) -0.008(2)
N1 0.045(3) 0.046(3) 0.036(3) 0.005(2) 0.001(2) -0.004(2)
N2 0.045(4) 0.039(4) 0.020(2) 0.000 0.000 0.002(4)
C1 0.048(3) 0.052(4) 0.057(4) 0.008(3) -0.001(3) -0.003(3)
C2 0.056(4) 0.060(4) 0.056(4) 0.023(4) -0.012(3) -0.012(3)
C3 0.072(5) 0.081(5) 0.047(4) 0.021(4) -0.010(4) -0.031(4)
C4 0.064(4) 0.064(4) 0.036(3) -0.001(3) 0.011(3) -0.024(3)
C5 0.040(3) 0.049(4) 0.041(3) 0.001(3) -0.002(3) -0.012(3)
C6 0.044(3) 0.048(3) 0.041(3) 0.006(4) -0.005(4) -0.004(2)
C7 0.042(3) 0.031(2) 0.028(3) 0.002(3) 0.003(3) 0.0035(19)
C8 0.047(4) 0.080(5) 0.023(2) 0.001(3) 0.001(3) -0.015(3)
C9 0.051(4) 0.094(5) 0.024(3) -0.004(3) -0.002(3) -0.020(4)
C10 0.056(6) 0.043(6) 0.022(3) 0.000 0.000 0.009(6)

loop_
_atom_type_symbol
_atom_type_description
_atom_type_scat_dispersion_real
_atom_type_scat_dispersion_imag
_atom_type_scat_source
C C 0.0033 0.0016 'International Tables Vol C Tables 4.2.6.8 and 6.1.1.4'
H H 0.0000 0.0000 'International Tables Vol C Tables 4.2.6.8 and 6.1.1.4'
Cl Cl 0.1484 0.1585 'International Tables Vol C Tables 4.2.6.8 and 6.1.1.4'
Co Co 0.3494 0.9721 'International Tables Vol C Tables 4.2.6.8 and 6.1.1.4'
N N 0.0061 0.0033 'International Tables Vol C Tables 4.2.6.8 and 6.1.1.4'
O O 0.0106 0.0060 'International Tables Vol C Tables 4.2.6.8 and 6.1.1.4'

loop_
_geom_angle_atom_site_label_1
_geom_angle_atom_site_label_2
_geom_angle_atom_site_label_3
_geom_angle
_geom_angle_site_symmetry_1
_geom_angle_site_symmetry_3
O2 Co1 Co1 86.25(12) 2_655 7_556
O2 Co1 Co1 86.25(12) . 7_556
O2 Co1 O2 172.5(2) . 2_655
O2 Co1 O3 90.2(2) . 7_556
O2 Co1 O3 90.2(2) 2_655 8_546
O2 Co1 O3 88.4(2) . 8_546
O2 Co1 O3 88.4(2) 2_655 7_556
O2 Co1 N2 93.75(12) 2_655 .
O2 Co1 N2 93.75(12) . .
O3 Co1 Co1 79.03(10) 8_546 7_556
O3 Co1 Co1 79.03(10) 7_556 7_556
O3 Co1 O3 158.1(2) 8_546 7_556
O3 Co1 N2 100.97(10) 8_546 .
O3 Co1 N2 100.97(10) 7_556 .
N2 Co1 Co1 180.0 . 7_556
C5 O1 C6 115.9(4) . .
C7 O2 Co1 120.7(3) . .
C7 O3 Co1 126.8(3) . 7_556
C5 N1 C1 118.7(5) . .
C8 N2 Co1 122.0(3) 2_655 .
C8 N2 Co1 122.0(3) . .
C8 N2 C8 116.1(6) 2_655 .
N1 C1 Cl1 116.3(5) . .
N1 C1 C2 123.0(6) . .
C2 C1 Cl1 120.7(5) . .
C1 C2 Cl2 122.0(6) . .
C3 C2 Cl2 120.0(5) . .
C3 C2 C1 118.0(6) . .
C2 C3 H3 120.2 . .
C4 C3 C2 119.5(6) . .
C4 C3 H3 120.2 . .
C3 C4 Cl3 121.2(5) . .
C3 C4 C5 118.0(7) . .
C5 C4 Cl3 120.8(5) . .
O1 C5 C4 116.8(6) . .
N1 C5 O1 120.5(5) . .
N1 C5 C4 122.7(6) . .
O1 C6 H6A 109.1 . .
O1 C6 H6B 109.1 . .
O1 C6 C7 112.3(5) . .
H6A C6 H6B 107.9 . .
C7 C6 H6A 109.1 . .
C7 C6 H6B 109.1 . .
O2 C7 O3 127.2(4) . .
O2 C7 C6 119.6(5) . .
O3 C7 C6 113.1(5) . .
N2 C8 H8 118.1 . .
N2 C8 C9 123.7(6) . .
C9 C8 H8 118.1 . .
C8 C9 H9 119.8 . .
C10 C9 C8 120.4(5) . .
C10 C9 H9 119.8 . .
C9 C10 C9 115.6(6) . 2_655
C9 C10 C10 122.2(3) 2_655 7
C9 C10 C10 122.2(3) . 7

loop_
_geom_bond_atom_site_label_1
_geom_bond_atom_site_label_2
_geom_bond_distance
_geom_bond_site_symmetry_2
Co1 Co1 2.7541(14) 7_556
Co1 O2 1.950(4) 2_655
Co1 O2 1.950(4) .
Co1 O3 1.995(4) 8_546
Co1 O3 1.995(4) 7_556
Co1 N2 2.194(5) .
Cl1 C1 1.730(7) .
Cl2 C2 1.725(7) .
Cl3 C4 1.712(7) .
O1 C5 1.348(7) .
O1 C6 1.433(8) .
O2 C7 1.246(7) .
O3 Co1 1.995(4) 7_556
O3 C7 1.263(6) .
N1 C1 1.321(8) .
N1 C5 1.309(7) .
N2 C8 1.322(6) 2_655
N2 C8 1.322(6) .
C1 C2 1.381(9) .
C2 C3 1.372(10) .
C3 H3 0.9300 .
C3 C4 1.371(10) .
C4 C5 1.393(8) .
C6 H6A 0.9700 .
C6 H6B 0.9700 .
C6 C7 1.509(7) .
C8 H8 0.9300 .
C8 C9 1.387(8) .
C9 H9 0.9300 .
C9 C10 1.374(7) .
C10 C9 1.374(7) 2_655
C10 C10 1.471(12) 7
